data_7005199
loop_
_publ_author_name
'Ma, Xiaoli'
'Schulzke, Carola'
'Schmidt, Hans-Georg'
'Noltemeyer, Mathias'

_publ_section_title
;
 Structural, electrochemical and oxygen atom transfer properties of a
 molybdenum selenoether complex [Mo2O4(OC3H6SeC3H6O)2] and its
 thioether analogue [Mo2O4(OC3H6SC3H6O)2].
;
_journal_issue 18
_journal_name_full 'Dalton transactions (Cambridge, England : 2003)'
_journal_page_first 1773
_journal_page_last 1780
_journal_paper_doi 10.1039/b617652f
_journal_year 2007
_chemical_formula_sum 'C12 H24 Mo2 O8 S2'
_chemical_formula_weight 552.31
_chemical_name_systematic
;
?
;
_space_group_IT_number 14
_symmetry_cell_setting monoclinic
_symmetry_space_group_name_Hall '-P 2yn'
_symmetry_space_group_name_H-M 'P 1 21/n 1'
_atom_sites_solution_hydrogens geom
_atom_sites_solution_primary direct
_atom_sites_solution_secondary difmap
_audit_creation_method SHELXL-97
_cell_angle_alpha 90.00
_cell_angle_beta 109.044(6)
_cell_angle_gamma 90.00
_cell_formula_units_Z 2
_cell_length_a 9.4886(7)
_cell_length_b 8.7913(5)
_cell_length_c 11.1434(9)
_cell_measurement_temperature 133(2)
_cell_volume 878.67(11)
_computing_structure_refinement 'SHELXL-97 (Sheldrick, 1997)'
_computing_structure_solution 'SHELXS-97 (Sheldrick, 1990)'
_diffrn_ambient_temperature 133(2)
_diffrn_measured_fraction_theta_full 0.997
_diffrn_measured_fraction_theta_max 0.997
_diffrn_measurement_device_type IPDS2
_diffrn_radiation_monochromator graphite
_diffrn_radiation_source 'fine-focus sealed tube'
_diffrn_radiation_type MoK\a
_diffrn_radiation_wavelength 0.71073
_diffrn_reflns_av_R_equivalents 0.0483
_diffrn_reflns_av_sigmaI/netI 0.0196
_diffrn_reflns_limit_h_max 9
_diffrn_reflns_limit_h_min -11
_diffrn_reflns_limit_k_max 10
_diffrn_reflns_limit_k_min -10
_diffrn_reflns_limit_l_max 13
_diffrn_reflns_limit_l_min -13
_diffrn_reflns_number 12108
_diffrn_reflns_theta_full 24.77
_diffrn_reflns_theta_max 24.77
_diffrn_reflns_theta_min 2.46
_exptl_absorpt_coefficient_mu 1.702
_exptl_absorpt_correction_T_max 0.8482
_exptl_absorpt_correction_T_min 0.7271
_exptl_absorpt_correction_type multi-scan
_exptl_absorpt_process_details 'multirun sadabs'
_exptl_crystal_density_diffrn 2.088
_exptl_crystal_density_method 'not measured'
_exptl_crystal_F_000 552
_exptl_crystal_size_max 0.20
_exptl_crystal_size_mid 0.20
_exptl_crystal_size_min 0.10
_refine_diff_density_max 0.442
_refine_diff_density_min -0.632
_refine_diff_density_rms 0.119
_refine_ls_extinction_method none
_refine_ls_goodness_of_fit_ref 1.290
_refine_ls_hydrogen_treatment refall
_refine_ls_matrix_type full
_refine_ls_number_parameters 109
_refine_ls_number_reflns 1507
_refine_ls_number_restraints 0
_refine_ls_restrained_S_all 1.290
_refine_ls_R_factor_all 0.0310
_refine_ls_R_factor_gt 0.0278
_refine_ls_shift/su_max 0.000
_refine_ls_shift/su_mean 0.000
_refine_ls_structure_factor_coef Fsqd
_refine_ls_weighting_details 'calc w=1/[\s^2^(Fo^2^)+(0.0123P)^2^+5.2641P] where P=(Fo^2^+2Fc^2^)/3'
_refine_ls_weighting_scheme calc
_refine_ls_wR_factor_gt 0.0773
_refine_ls_wR_factor_ref 0.0783
_reflns_number_gt 1394
_reflns_number_total 1507
_reflns_threshold_expression >2sigma(I)
_cod_data_source_file b617652f.txt
_cod_data_source_block schu5
_cod_original_sg_symbol_H-M P2(1)/n
_cod_database_code 7005199

loop_
_symmetry_equiv_pos_as_xyz
'x, y, z'
'-x+1/2, y+1/2, -z+1/2'
'-x, -y, -z'
'x-1/2, -y-1/2, z-1/2'

loop_
_atom_site_label
_atom_site_type_symbol
_atom_site_fract_x
_atom_site_fract_y
_atom_site_fract_z
_atom_site_U_iso_or_equiv
_atom_site_adp_type
_atom_site_occupancy
_atom_site_symmetry_multiplicity
_atom_site_calc_flag
_atom_site_refinement_flags
_atom_site_disorder_assembly
_atom_site_disorder_group
Mo1 Mo 0.42368(4) 0.01043(5) 0.12323(4) 0.01276(15) Uani 1 1 d . . .
S1 S 0.36836(13) -0.28811(14) 0.03123(11) 0.0151(3) Uani 1 1 d . . .
O1 O 0.2144(4) 0.0028(4) 0.0813(3) 0.0179(7) Uani 1 1 d . . .
O2 O 0.3907(4) 0.0522(4) -0.0815(3) 0.0133(7) Uani 1 1 d . . .
O3 O 0.4595(4) 0.1984(4) 0.1585(3) 0.0184(8) Uani 1 1 d . . .
O4 O 0.4793(4) -0.0769(4) 0.2677(3) 0.0188(8) Uani 1 1 d . . .
C1 C 0.1215(6) -0.0967(6) 0.1255(5) 0.0187(11) Uani 1 1 d . . .
H1A H 0.0245 -0.0460 0.1127 0.022 Uiso 1 1 calc R . .
H1B H 0.1691 -0.1132 0.2178 0.022 Uiso 1 1 calc R . .
C2 C 0.0933(6) -0.2499(6) 0.0597(5) 0.0197(11) Uani 1 1 d . . .
H2A H 0.0110 -0.3013 0.0799 0.024 Uiso 1 1 calc R . .
H2B H 0.0608 -0.2336 -0.0332 0.024 Uiso 1 1 calc R . .
C3 C 0.2281(6) -0.3529(6) 0.0973(5) 0.0202(11) Uani 1 1 d . . .
H3B H 0.1970 -0.4574 0.0671 0.024 Uiso 1 1 calc R . .
H3C H 0.2714 -0.3559 0.1910 0.024 Uiso 1 1 calc R . .
C4 C 0.5332(5) -0.3793(6) 0.1399(5) 0.0188(11) Uani 1 1 d . . .
H4B H 0.5393 -0.3562 0.2285 0.023 Uiso 1 1 calc R . .
H4C H 0.5242 -0.4909 0.1283 0.023 Uiso 1 1 calc R . .
C5 C 0.6752(5) -0.3254(6) 0.1178(5) 0.0184(11) Uani 1 1 d . . .
H5A H 0.7584 -0.3918 0.1667 0.022 Uiso 1 1 calc R . .
H5B H 0.6631 -0.3385 0.0267 0.022 Uiso 1 1 calc R . .
C6 C 0.2818(5) 0.1612(5) -0.1543(5) 0.0150(10) Uani 1 1 d . . .
H6A H 0.1849 0.1399 -0.1423 0.018 Uiso 1 1 calc R . .
H6B H 0.2686 0.1476 -0.2455 0.018 Uiso 1 1 calc R . .

loop_
_atom_site_aniso_label
_atom_site_aniso_U_11
_atom_site_aniso_U_22
_atom_site_aniso_U_33
_atom_site_aniso_U_23
_atom_site_aniso_U_13
_atom_site_aniso_U_12
Mo1 0.0134(2) 0.0144(2) 0.0120(2) -0.00031(16) 0.00620(16) 0.00012(16)
S1 0.0147(6) 0.0168(6) 0.0154(6) 0.0003(5) 0.0072(5) -0.0004(5)
O1 0.0174(17) 0.0179(17) 0.0205(18) 0.0024(14) 0.0089(15) -0.0012(14)
O2 0.0127(17) 0.0165(17) 0.0109(16) 0.0028(13) 0.0038(13) 0.0028(13)
O3 0.0202(18) 0.0188(18) 0.0189(18) -0.0008(14) 0.0099(15) 0.0023(14)
O4 0.0197(19) 0.0236(18) 0.0139(17) 0.0008(14) 0.0066(15) 0.0003(15)
C1 0.016(3) 0.022(3) 0.022(3) 0.001(2) 0.011(2) -0.003(2)
C2 0.016(3) 0.023(3) 0.022(3) 0.002(2) 0.009(2) -0.003(2)
C3 0.022(3) 0.020(3) 0.023(3) 0.002(2) 0.013(2) -0.003(2)
C4 0.018(3) 0.019(3) 0.019(3) 0.002(2) 0.006(2) 0.002(2)
C5 0.015(2) 0.019(3) 0.020(3) 0.001(2) 0.004(2) 0.003(2)
C6 0.014(2) 0.017(2) 0.015(2) 0.0050(19) 0.0058(19) 0.004(2)

loop_
_atom_type_symbol
_atom_type_description
_atom_type_scat_dispersion_real
_atom_type_scat_dispersion_imag
_atom_type_scat_source
C C 0.0033 0.0016 'International Tables Vol C Tables 4.2.6.8 and 6.1.1.4'
H H 0.0000 0.0000 'International Tables Vol C Tables 4.2.6.8 and 6.1.1.4'
O O 0.0106 0.0060 'International Tables Vol C Tables 4.2.6.8 and 6.1.1.4'
S S 0.1246 0.1234 'International Tables Vol C Tables 4.2.6.8 and 6.1.1.4'
Mo Mo -1.6832 0.6857 'International Tables Vol C Tables 4.2.6.8 and 6.1.1.4'

loop_
_geom_angle_atom_site_label_1
_geom_angle_atom_site_label_2
_geom_angle_atom_site_label_3
_geom_angle
_geom_angle_site_symmetry_1
_geom_angle_site_symmetry_3
_geom_angle_publ_flag
O4 Mo1 O3 104.00(17) . . ?
O4 Mo1 O1 101.22(15) . . ?
O3 Mo1 O1 101.89(15) . . ?
O4 Mo1 O2 93.98(14) . 3_655 ?
O3 Mo1 O2 101.06(15) . 3_655 ?
O1 Mo1 O2 148.38(14) . 3_655 ?
O4 Mo1 O2 159.61(14) . . ?
O3 Mo1 O2 91.53(14) . . ?
O1 Mo1 O2 88.14(13) . . ?
O2 Mo1 O2 69.77(14) 3_655 . ?
O4 Mo1 S1 83.51(12) . . ?
O3 Mo1 S1 171.76(12) . . ?
O1 Mo1 S1 79.62(11) . . ?
O2 Mo1 S1 74.71(10) 3_655 . ?
O2 Mo1 S1 80.39(9) . . ?
C3 S1 C4 100.2(2) . . ?
C3 S1 Mo1 102.74(17) . . ?
C4 S1 Mo1 98.69(17) . . ?
C1 O1 Mo1 130.5(3) . . ?
C6 O2 Mo1 124.2(3) . 3_655 ?
C6 O2 Mo1 121.2(3) . . ?
Mo1 O2 Mo1 110.23(14) 3_655 . ?
O1 C1 C2 113.9(4) . . ?
C3 C2 C1 113.5(4) . . ?
C2 C3 S1 111.5(3) . . ?
C5 C4 S1 111.6(3) . . ?
C6 C5 C4 115.2(4) 3_655 . ?
O2 C6 C5 113.5(4) . 3_655 ?

loop_
_geom_bond_atom_site_label_1
_geom_bond_atom_site_label_2
_geom_bond_distance
_geom_bond_site_symmetry_2
_geom_bond_publ_flag
Mo1 O4 1.704(3) . ?
Mo1 O3 1.707(3) . ?
Mo1 O1 1.887(3) . ?
Mo1 O2 2.039(3) 3_655 ?
Mo1 O2 2.229(3) . ?
Mo1 S1 2.8042(13) . ?
S1 C3 1.810(5) . ?
S1 C4 1.822(5) . ?
O1 C1 1.439(6) . ?
O2 C6 1.448(5) . ?
O2 Mo1 2.039(3) 3_655 ?
C1 C2 1.514(7) . ?
C2 C3 1.510(7) . ?
C4 C5 1.523(7) . ?
C5 C6 1.519(7) 3_655 ?
C6 C5 1.519(7) 3_655 ?
